data_1010476
loop_
_publ_author_name
'Bjurstroem, T'

_publ_section_title
;
Roentgenanalyse der Systeme Eisen-Bor, Kobalt-Bor und Nickel-Bor
;
_journal_coden_ASTM ARKGAJ
_journal_name_full 'Arkiv foer Kemi, Mineralogi och Geologi, A'
_journal_page_first 1
_journal_page_last 12
_journal_volume 11
_journal_year 1933
_chemical_formula_structural 'Ni2 B'
_chemical_formula_sum 'B Ni2'
_chemical_name_systematic 'Nickel boride (2/1)'
_space_group_IT_number 121
_symmetry_cell_setting tetragonal
_symmetry_Int_Tables_number 121
_symmetry_space_group_name_Hall 'I -4 2'
_symmetry_space_group_name_H-M 'I -4 2 m'
_cell_angle_alpha 90
_cell_angle_beta 90
_cell_angle_gamma 90
_cell_formula_units_Z 4
_cell_length_a 4.98
_cell_length_b 4.98
_cell_length_c 4.236
_cell_volume 105.1
_cod_database_code 1010476

loop_
_symmetry_equiv_pos_as_xyz
x,y,z
-x,-y,z
-x,y,-z
x,-y,-z
-y,x,-z
y,-x,-z
y,x,z
-y,-x,z
1/2+x,1/2+y,1/2+z
1/2-x,1/2-y,1/2+z
1/2-x,1/2+y,1/2-z
1/2+x,1/2-y,1/2-z
1/2-y,1/2+x,1/2-z
1/2+y,1/2-x,1/2-z
1/2+y,1/2+x,1/2+z
1/2-y,1/2-x,1/2+z

loop_
_atom_site_label
_atom_site_type_symbol
_atom_site_symmetry_multiplicity
_atom_site_Wyckoff_symbol
_atom_site_fract_x
_atom_site_fract_y
_atom_site_fract_z
_atom_site_occupancy
_atom_site_attached_hydrogens
_atom_site_calc_flag
Ni1 Ni0 8 i 0.167 0.167 0.25 1. 0 d
B1 B0 4 c 0.5 0. 0. 1. 0 d

loop_
_atom_type_symbol
_atom_type_oxidation_number
Ni0 0.000
B0 0.000
